data_4332508
loop_
_publ_author_name
'Wang, Hong'
'Wang, Yaorong'
'Chan, Hoi-Shan'
'Xie, Zuowei'

_publ_section_title
;
 Synthesis, Structural Characterization, Reactivity, and Thermal Stability
 of [\h5:\s-Me2C(C5H4)(C2B10H10)]Ti(R)(NMe2)
;
_journal_issue 14
_journal_name_full 'Inorganic Chemistry'
_journal_page_first 5675
_journal_page_last 5683
_journal_paper_doi 10.1021/ic0604664
_journal_volume 45
_journal_year 2006
_chemical_formula_sum 'C19 H33 B10 N Ti'
_chemical_formula_weight 431.46
_chemical_name_systematic
; 
 ? 
;
_space_group_IT_number 14
_symmetry_cell_setting monoclinic
_symmetry_space_group_name_Hall '-P 2ybc'
_symmetry_space_group_name_H-M 'P 1 21/c 1'
_atom_sites_solution_hydrogens geom
_atom_sites_solution_primary direct
_atom_sites_solution_secondary difmap
_audit_creation_method SHELXL-97
_cell_angle_alpha 90.00
_cell_angle_beta 107.07(3)
_cell_angle_gamma 90.00
_cell_formula_units_Z 12
_cell_length_a 23.563(5)
_cell_length_b 18.323(4)
_cell_length_c 17.636(4)
_cell_measurement_temperature 293(2)
_cell_volume 7279(3)
_computing_structure_refinement 'SHELXL-97 (Sheldrick, 1997)'
_computing_structure_solution 'SHELXS-97 (Sheldrick, 1990)'
_diffrn_ambient_temperature 293(2)
_diffrn_measured_fraction_theta_full 0.375
_diffrn_measured_fraction_theta_max 0.375
_diffrn_measurement_device_type 'Rigaku IP'
_diffrn_radiation_monochromator graphite
_diffrn_radiation_source 'fine-focus sealed tube'
_diffrn_radiation_type MoK\a
_diffrn_radiation_wavelength 0.71073
_diffrn_reflns_av_R_equivalents 0.0255
_diffrn_reflns_av_sigmaI/netI 0.0505
_diffrn_reflns_limit_h_max 27
_diffrn_reflns_limit_h_min -28
_diffrn_reflns_limit_k_max 20
_diffrn_reflns_limit_k_min -20
_diffrn_reflns_limit_l_max 21
_diffrn_reflns_limit_l_min 0
_diffrn_reflns_number 7999
_diffrn_reflns_theta_full 25.66
_diffrn_reflns_theta_max 25.66
_diffrn_reflns_theta_min 1.43
_exptl_absorpt_coefficient_mu 0.360
_exptl_absorpt_correction_T_max 1.000
_exptl_absorpt_correction_T_min 0.937
_exptl_absorpt_correction_type abscor
_exptl_crystal_colour red
_exptl_crystal_density_diffrn 1.181
_exptl_crystal_density_method 'not measured'
_exptl_crystal_description prism
_exptl_crystal_F_000 2712
_exptl_crystal_size_max 0.50
_exptl_crystal_size_mid 0.30
_exptl_crystal_size_min 0.30
_refine_diff_density_max 0.192
_refine_diff_density_min -0.346
_refine_diff_density_rms 0.040
_refine_ls_extinction_method none
_refine_ls_goodness_of_fit_ref 1.060
_refine_ls_hydrogen_treatment riding
_refine_ls_matrix_type full
_refine_ls_number_parameters 838
_refine_ls_number_reflns 5174
_refine_ls_number_restraints 9
_refine_ls_restrained_S_all 1.063
_refine_ls_R_factor_all 0.0944
_refine_ls_R_factor_gt 0.0519
_refine_ls_shift/su_max 0.039
_refine_ls_shift/su_mean 0.007
_refine_ls_structure_factor_coef Fsqd
_refine_ls_weighting_details 'calc w=1/[\s^2^(Fo^2^)+(0.0990P)^2^+0.0000P] where P=(Fo^2^+2Fc^2^)/3'
_refine_ls_weighting_scheme calc
_refine_ls_wR_factor_gt 0.1375
_refine_ls_wR_factor_ref 0.1645
_reflns_number_gt 3285
_reflns_number_total 5174
_reflns_threshold_expression >2sigma(I)
_cod_data_source_file ic0604664sup1.cif
_cod_data_source_block 2
_cod_original_sg_symbol_H-M P2(1)/c
_cod_database_code 4332508

loop_
_symmetry_equiv_pos_as_xyz
'x, y, z'
'-x, y+1/2, -z+1/2'
'-x, -y, -z'
'x, -y-1/2, z-1/2'

loop_
_atom_site_label
_atom_site_type_symbol
_atom_site_fract_x
_atom_site_fract_y
_atom_site_fract_z
_atom_site_U_iso_or_equiv
_atom_site_adp_type
_atom_site_occupancy
_atom_site_symmetry_multiplicity
_atom_site_calc_flag
_atom_site_refinement_flags
Ti1 Ti 0.338750(18) 0.54522(3) 0.41106(3) 0.06330(16) Uani 1 1 d D
Ti2 Ti 0.32936(2) 1.04237(3) 0.42415(3) 0.06177(17) Uani 1 1 d D
Ti3 Ti 0.00548(2) 0.54342(3) 0.74177(3) 0.05903(16) Uani 1 1 d D
N1 N 0.32873(10) 0.47027(10) 0.33533(13) 0.0753(8) Uani 1 1 d D
N2 N 0.34278(9) 0.97109(11) 0.50213(12) 0.0817(7) Uani 1 1 d D
N3 N -0.00843(10) 0.46889(11) 0.66508(13) 0.0688(8) Uani 1 1 d D
C2 C 0.33382(9) 0.64013(10) 0.33297(10) 0.0474(6) Uani 1 1 d D
C1 C 0.28879(12) 0.70478(13) 0.33930(15) 0.0616(8) Uani 1 1 d .
C3 C 0.24981(12) 0.69316(13) 0.39517(17) 0.0719(10) Uani 1 1 d .
C4 C 0.17862(12) 0.69499(17) 0.3572(2) 0.1054(15) Uani 1 1 d .
H4A H 0.1600 0.6881 0.3984 0.158 Uiso 1 1 calc R
H4B H 0.1666 0.6567 0.3187 0.158 Uiso 1 1 calc R
H4C H 0.1669 0.7413 0.3320 0.158 Uiso 1 1 calc R
C5 C 0.26099(17) 0.74702(16) 0.4671(2) 0.1286(15) Uani 1 1 d .
H5A H 0.2342 0.7359 0.4973 0.193 Uiso 1 1 calc R
H5B H 0.2545 0.7962 0.4478 0.193 Uiso 1 1 calc R
H5C H 0.3012 0.7419 0.5003 0.193 Uiso 1 1 calc R
C6 C 0.26563(10) 0.61915(15) 0.43513(15) 0.0691(8) Uani 1 1 d .
C7 C 0.23118(12) 0.55485(13) 0.39225(16) 0.0653(9) Uani 1 1 d .
H7A H 0.1987 0.5543 0.3426 0.078 Uiso 1 1 calc R
C8 C 0.25950(12) 0.48991(18) 0.44565(17) 0.0851(10) Uani 1 1 d .
H8A H 0.2473 0.4388 0.4358 0.102 Uiso 1 1 calc R
C9 C 0.30049(14) 0.51511(15) 0.51104(19) 0.0869(12) Uani 1 1 d .
H9A H 0.3209 0.4848 0.5567 0.104 Uiso 1 1 calc R
C10 C 0.30457(10) 0.59224(18) 0.50910(13) 0.0771(10) Uani 1 1 d .
H10A H 0.3277 0.6228 0.5529 0.092 Uiso 1 1 calc R
C11 C 0.44653(11) 0.53767(15) 0.57524(19) 0.0794(10) Uani 1 1 d .
C12 C 0.45734(14) 0.59956(17) 0.62394(16) 0.0876(11) Uani 1 1 d .
H12A H 0.4512 0.6448 0.5990 0.105 Uiso 1 1 calc R
C13 C 0.47458(15) 0.5991(2) 0.69811(18) 0.1048(13) Uani 1 1 d .
H13A H 0.4823 0.6437 0.7243 0.126 Uiso 1 1 calc R
C14 C 0.48212(18) 0.5415(2) 0.7397(2) 0.1271(16) Uani 1 1 d .
H14A H 0.4957 0.5464 0.7946 0.153 Uiso 1 1 calc R
C15 C 0.47209(16) 0.4758(2) 0.7106(2) 0.1219(16) Uani 1 1 d .
H15A H 0.4748 0.4351 0.7430 0.146 Uiso 1 1 calc R
C16 C 0.45621(14) 0.46928(18) 0.6236(2) 0.0996(13) Uani 1 1 d .
H16A H 0.4523 0.4237 0.5994 0.120 Uiso 1 1 calc R
C17 C 0.42423(13) 0.52720(17) 0.48669(18) 0.0991(14) Uani 1 1 d D
H17A H 0.4332 0.4768 0.4778 0.119 Uiso 1 1 calc R
H17B H 0.4501 0.5567 0.4654 0.119 Uiso 1 1 calc R
C18 C 0.28451(15) 0.4172(2) 0.2969(2) 0.1127(14) Uani 1 1 d .
H18A H 0.2982 0.3900 0.2591 0.169 Uiso 1 1 calc R
H18B H 0.2482 0.4418 0.2701 0.169 Uiso 1 1 calc R
H18C H 0.2777 0.3845 0.3359 0.169 Uiso 1 1 calc R
C19 C 0.38381(11) 0.46392(14) 0.31075(14) 0.0784(9) Uani 1 1 d .
H19A H 0.3787 0.4265 0.2712 0.118 Uiso 1 1 calc R
H19B H 0.4166 0.4515 0.3560 0.118 Uiso 1 1 calc R
H19C H 0.3917 0.5096 0.2892 0.118 Uiso 1 1 calc R
C22 C 0.32888(12) 1.14358(14) 0.48826(13) 0.0772(9) Uani 1 1 d D
C21 C 0.37850(12) 1.21181(13) 0.48835(15) 0.0631(8) Uani 1 1 d .
C23 C 0.41830(16) 1.19545(18) 0.4333(2) 0.0962(14) Uani 1 1 d .
C24 C 0.48425(12) 1.20430(16) 0.47864(19) 0.0849(11) Uani 1 1 d .
H24A H 0.4939 1.1740 0.5251 0.127 Uiso 1 1 calc R
H24B H 0.4922 1.2544 0.4941 0.127 Uiso 1 1 calc R
H24C H 0.5079 1.1901 0.4451 0.127 Uiso 1 1 calc R
C25 C 0.40467(19) 1.24763(18) 0.35872(19) 0.1214(16) Uani 1 1 d .
H25A H 0.3633 1.2445 0.3298 0.182 Uiso 1 1 calc R
H25B H 0.4281 1.2331 0.3251 0.182 Uiso 1 1 calc R
H25C H 0.4143 1.2970 0.3761 0.182 Uiso 1 1 calc R
C26 C 0.40480(13) 1.11857(16) 0.40263(16) 0.0688(10) Uani 1 1 d .
C27 C 0.42734(8) 1.05448(14) 0.43156(16) 0.0642(9) Uani 1 1 d .
H27A H 0.4608 1.0472 0.4794 0.077 Uiso 1 1 calc R
C28 C 0.39763(11) 0.99653(15) 0.37542(17) 0.0845(9) Uani 1 1 d .
H28A H 0.4098 0.9452 0.3806 0.101 Uiso 1 1 calc R
C29 C 0.36235(11) 1.0246(2) 0.31150(15) 0.1040(12) Uani 1 1 d .
H29A H 0.3418 0.9998 0.2618 0.125 Uiso 1 1 calc R
C30 C 0.36298(11) 1.10634(16) 0.33072(16) 0.0787(9) Uani 1 1 d .
H30A H 0.3407 1.1442 0.2949 0.094 Uiso 1 1 calc R
C31 C 0.22141(12) 1.03614(13) 0.25399(13) 0.0554(8) Uani 1 1 d .
C32 C 0.20783(12) 1.10358(14) 0.2230(2) 0.0983(13) Uani 1 1 d .
H32 H 0.2105 1.1462 0.2525 0.118 Uiso 1 1 calc R
C33 C 0.18692(16) 1.0997(2) 0.1296(2) 0.1676(14) Uani 1 1 d .
H33A H 0.1801 1.1435 0.1017 0.201 Uiso 1 1 calc R
C34 C 0.17826(15) 1.0369(3) 0.0873(2) 0.1366(18) Uani 1 1 d .
H34 H 0.1617 1.0349 0.0325 0.164 Uiso 1 1 calc R
C35 C 0.19522(15) 0.9814(2) 0.1307(2) 0.1013(13) Uani 1 1 d .
H35A H 0.1949 0.9387 0.1020 0.122 Uiso 1 1 calc R
C36 C 0.21515(14) 0.97022(18) 0.21645(16) 0.0838(12) Uani 1 1 d .
H36 H 0.2225 0.9251 0.2416 0.101 Uiso 1 1 calc R
C37 C 0.24196(10) 1.02870(17) 0.34943(17) 0.0860(11) Uani 1 1 d D
H37A H 0.2297 0.9804 0.3607 0.103 Uiso 1 1 calc R
H37B H 0.2177 1.0629 0.3682 0.103 Uiso 1 1 calc R
C38 C 0.38913(12) 0.92630(15) 0.55292(17) 0.0848(10) Uani 1 1 d .
H38A H 0.3723 0.8946 0.5840 0.127 Uiso 1 1 calc R
H38B H 0.4185 0.9570 0.5875 0.127 Uiso 1 1 calc R
H38C H 0.4073 0.8975 0.5209 0.127 Uiso 1 1 calc R
C39 C 0.29009(13) 0.95222(15) 0.51981(16) 0.0793(10) Uani 1 1 d .
H39A H 0.2985 0.9151 0.5600 0.119 Uiso 1 1 calc R
H39B H 0.2615 0.9342 0.4728 0.119 Uiso 1 1 calc R
H39C H 0.2744 0.9945 0.5387 0.119 Uiso 1 1 calc R
C42 C 0.00485(12) 0.64228(11) 0.67159(14) 0.0685(9) Uani 1 1 d D
C41 C -0.04637(12) 0.71114(15) 0.68180(16) 0.0671(10) Uani 1 1 d .
C43 C -0.08413(10) 0.68974(15) 0.73654(14) 0.0635(8) Uani 1 1 d .
C44 C -0.14629(16) 0.69332(18) 0.6859(2) 0.1213(17) Uani 1 1 d .
H44A H -0.1723 0.6798 0.7165 0.182 Uiso 1 1 calc R
H44B H -0.1517 0.6604 0.6421 0.182 Uiso 1 1 calc R
H44C H -0.1553 0.7422 0.6664 0.182 Uiso 1 1 calc R
C45 C -0.07483(12) 0.75266(17) 0.79466(17) 0.0903(11) Uani 1 1 d .
H45A H -0.0968 0.7438 0.8318 0.135 Uiso 1 1 calc R
H45B H -0.0885 0.7971 0.7663 0.135 Uiso 1 1 calc R
H45C H -0.0334 0.7569 0.8227 0.135 Uiso 1 1 calc R
C46 C -0.07004(10) 0.61481(16) 0.77134(15) 0.0655(9) Uani 1 1 d .
C47 C -0.02935(15) 0.5964(2) 0.84765(16) 0.0909(13) Uani 1 1 d .
H47A H -0.0072 0.6318 0.8869 0.109 Uiso 1 1 calc R
C48 C -0.02795(14) 0.5258(2) 0.8578(2) 0.1080(15) Uani 1 1 d .
H48A H -0.0064 0.4998 0.9062 0.130 Uiso 1 1 calc R
C49 C -0.07404(12) 0.49409(18) 0.78928(19) 0.0908(11) Uani 1 1 d .
H49A H -0.0871 0.4431 0.7846 0.109 Uiso 1 1 calc R
C50 C -0.09229(13) 0.54194(13) 0.73795(16) 0.0617(9) Uani 1 1 d .
H50A H -0.1252 0.5349 0.6894 0.074 Uiso 1 1 calc R
C51 C 0.11161(12) 0.53212(16) 0.90553(18) 0.0763(10) Uani 1 1 d .
C52 C 0.12096(14) 0.5965(2) 0.93408(18) 0.1060(13) Uani 1 1 d .
H52A H 0.1139 0.6348 0.8980 0.127 Uiso 1 1 calc R
C53 C 0.13969(12) 0.61370(18) 1.0098(2) 0.1031(13) Uani 1 1 d .
H53A H 0.1474 0.6622 1.0248 0.124 Uiso 1 1 calc R
C54 C 0.14808(17) 0.5599(3) 1.0676(2) 0.1327(19) Uani 1 1 d .
H54A H 0.1571 0.5717 1.1211 0.159 Uiso 1 1 calc R
C55 C 0.14113(17) 0.4714(2) 1.03638(19) 0.1196(15) Uani 1 1 d .
H55 H 0.1499 0.4295 1.0673 0.143 Uiso 1 1 calc R
C56 C 0.12050(13) 0.47599(15) 0.95875(16) 0.0683(9) Uani 1 1 d .
H56A H 0.1095 0.4309 0.9346 0.082 Uiso 1 1 calc R
C57 C 0.09115(9) 0.5346(2) 0.82401(13) 0.0825(11) Uani 1 1 d D
H57A H 0.1074 0.4908 0.8075 0.099 Uiso 1 1 calc R
H57B H 0.1130 0.5748 0.8101 0.099 Uiso 1 1 calc R
C58 C 0.04647(12) 0.46231(13) 0.6397(2) 0.0958(14) Uani 1 1 d .
H58A H 0.0771 0.4924 0.6729 0.144 Uiso 1 1 calc R
H58B H 0.0382 0.4779 0.5855 0.144 Uiso 1 1 calc R
H58C H 0.0594 0.4124 0.6442 0.144 Uiso 1 1 calc R
C59 C -0.06124(18) 0.42351(15) 0.6180(3) 0.129(2) Uani 1 1 d .
H59A H -0.0485 0.3897 0.5847 0.194 Uiso 1 1 calc R
H59B H -0.0911 0.4552 0.5856 0.194 Uiso 1 1 calc R
H59C H -0.0774 0.3971 0.6539 0.194 Uiso 1 1 calc R
B6 B 0.26991(15) 0.66229(17) 0.2537(2) 0.0712(11) Uani 1 1 d .
H6 H 0.2299 0.6284 0.2311 0.085 Uiso 1 1 calc R
B11 B 0.3389(2) 0.6375(2) 0.2428(2) 0.1127(16) Uani 1 1 d .
H11 H 0.3440 0.5852 0.2148 0.135 Uiso 1 1 calc R
B7 B 0.40233(13) 0.68292(18) 0.32454(17) 0.0672(10) Uani 1 1 d .
H7 H 0.4483 0.6630 0.3465 0.081 Uiso 1 1 calc R
B3 B 0.35766(13) 0.72025(17) 0.38654(16) 0.0632(9) Uani 1 1 d .
H3 H 0.3740 0.7213 0.4517 0.076 Uiso 1 1 calc R
B5 B 0.26143(17) 0.75368(19) 0.2540(2) 0.0919(15) Uani 1 1 d .
H5 H 0.2171 0.7789 0.2345 0.110 Uiso 1 1 calc R
B10 B 0.3000(2) 0.71563(18) 0.19220(19) 0.0987(17) Uani 1 1 d .
H10 H 0.2810 0.7144 0.1273 0.118 Uiso 1 1 calc R
B12 B 0.37398(18) 0.7291(2) 0.2331(2) 0.0912(14) Uani 1 1 d .
H12 H 0.4042 0.7359 0.1965 0.109 Uiso 1 1 calc R
B8 B 0.38361(13) 0.77440(15) 0.32115(19) 0.0645(10) Uani 1 1 d .
H8 H 0.4194 0.8143 0.3446 0.077 Uiso 1 1 calc R
B4 B 0.31999(16) 0.78982(18) 0.3372(2) 0.0767(11) Uani 1 1 d .
H4 H 0.3135 0.8388 0.3698 0.092 Uiso 1 1 calc R
B9 B 0.32796(17) 0.79353(18) 0.23297(19) 0.0761(12) Uani 1 1 d .
H9 H 0.3265 0.8424 0.1962 0.091 Uiso 1 1 calc R
B26 B 0.38849(15) 1.15585(17) 0.56922(17) 0.0658(11) Uani 1 1 d .
H26 H 0.4231 1.1138 0.5877 0.079 Uiso 1 1 calc R
B31 B 0.31954(18) 1.13934(18) 0.58418(19) 0.0848(12) Uani 1 1 d .
H31 H 0.3097 1.0896 0.6129 0.102 Uiso 1 1 calc R
B27 B 0.27024(19) 1.17867(17) 0.5078(2) 0.0849(13) Uani 1 1 d .
H27 H 0.2269 1.1518 0.4837 0.102 Uiso 1 1 calc R
B23 B 0.30313(13) 1.21984(14) 0.44763(19) 0.0575(10) Uani 1 1 d .
H23 H 0.2802 1.2213 0.3836 0.069 Uiso 1 1 calc R
B25 B 0.40084(16) 1.25176(18) 0.57091(19) 0.0848(12) Uani 1 1 d .
H25 H 0.4459 1.2745 0.5927 0.102 Uiso 1 1 calc R
B30 B 0.37122(19) 1.2110(2) 0.6411(2) 0.0942(14) Uani 1 1 d .
H30 H 0.3948 1.2081 0.7049 0.113 Uiso 1 1 calc R
B32 B 0.28609(19) 1.2234(2) 0.5989(2) 0.0886(14) Uani 1 1 d .
H32A H 0.2554 1.2271 0.6352 0.106 Uiso 1 1 calc R
B28 B 0.27486(18) 1.27980(19) 0.5143(2) 0.0849(13) Uani 1 1 d .
H28 H 0.2377 1.3188 0.4994 0.102 Uiso 1 1 calc R
B24 B 0.35082(17) 1.2936(2) 0.4908(2) 0.0890(15) Uani 1 1 d .
H24 H 0.3598 1.3402 0.4567 0.107 Uiso 1 1 calc R
B29 B 0.34485(18) 1.2994(2) 0.5905(2) 0.0911(15) Uani 1 1 d .
H29 H 0.3519 1.3519 0.6222 0.109 Uiso 1 1 calc R
B46 B -0.0594(2) 0.6551(2) 0.59355(19) 0.0993(18) Uani 1 1 d .
H46 H -0.0961 0.6155 0.5786 0.119 Uiso 1 1 calc R
B51 B 0.01177(16) 0.64411(18) 0.57701(19) 0.0751(11) Uani 1 1 d .
H51 H 0.0234 0.5954 0.5482 0.090 Uiso 1 1 calc R
B47 B 0.06301(16) 0.68161(18) 0.6562(2) 0.0744(13) Uani 1 1 d .
H47 H 0.1071 0.6562 0.6783 0.089 Uiso 1 1 calc R
B43 B 0.03371(15) 0.72736(19) 0.7221(2) 0.0758(12) Uani 1 1 d .
H43 H 0.0559 0.7343 0.7859 0.091 Uiso 1 1 calc R
B45 B -0.0748(2) 0.7569(2) 0.5794(2) 0.0998(16) Uani 1 1 d .
H45 H -0.1187 0.7814 0.5520 0.120 Uiso 1 1 calc R
B50 B -0.0336(3) 0.7024(2) 0.5219(3) 0.123(2) Uani 1 1 d .
H50 H -0.0531 0.6913 0.4582 0.148 Uiso 1 1 calc R
B52 B 0.0357(3) 0.7245(2) 0.5604(2) 0.117(2) Uani 1 1 d .
H52 H 0.0603 0.7336 0.5170 0.140 Uiso 1 1 calc R
B48 B 0.0564(2) 0.7710(2) 0.6583(2) 0.0909(15) Uani 1 1 d .
H48 H 0.0964 0.8045 0.6826 0.109 Uiso 1 1 calc R
B44 B -0.01742(19) 0.79579(18) 0.6606(2) 0.0787(14) Uani 1 1 d .
H44 H -0.0286 0.8478 0.6840 0.094 Uiso 1 1 calc R
B49 B -0.0076(3) 0.7919(3) 0.5741(3) 0.140(3) Uani 1 1 d .
H49 H -0.0088 0.8446 0.5437 0.168 Uiso 1 1 calc R

loop_
_atom_site_aniso_label
_atom_site_aniso_U_11
_atom_site_aniso_U_22
_atom_site_aniso_U_33
_atom_site_aniso_U_23
_atom_site_aniso_U_13
_atom_site_aniso_U_12
Ti1 0.03863(19) 0.0730(3) 0.0790(3) 0.0271(2) 0.01853(18) 0.00846(18)
Ti2 0.0758(3) 0.0637(3) 0.0506(2) 0.0025(2) 0.0261(2) 0.0068(2)
Ti3 0.0531(2) 0.0635(3) 0.0662(3) -0.0057(2) 0.0265(2) 0.0052(2)
N1 0.0779(12) 0.0471(11) 0.0955(16) -0.0051(10) 0.0171(12) -0.0350(9)
N2 0.0868(10) 0.0745(13) 0.1126(13) -0.0172(10) 0.0740(8) -0.0419(9)
N3 0.0498(12) 0.0731(15) 0.0716(15) -0.0056(11) -0.0009(12) -0.0148(10)
C2 0.0555(11) 0.0523(11) 0.0322(9) 0.0284(7) 0.0093(8) -0.0106(9)
C1 0.0720(14) 0.0480(14) 0.0653(14) 0.0055(10) 0.0206(12) 0.0063(10)
C3 0.0655(15) 0.0473(14) 0.0956(18) -0.0258(12) 0.0121(14) 0.0003(11)
C4 0.0383(14) 0.089(2) 0.162(3) 0.009(2) -0.0120(19) 0.0041(13)
C5 0.183(3) 0.0537(18) 0.184(3) -0.0366(16) 0.107(2) 0.0036(17)
C6 0.0530(11) 0.0879(16) 0.0674(14) -0.0216(11) 0.0191(10) 0.0271(11)
C7 0.0587(13) 0.0531(14) 0.0792(17) 0.0154(12) 0.0126(12) -0.0022(11)
C8 0.0718(15) 0.099(2) 0.0930(18) -0.0309(15) 0.0377(13) -0.0292(14)
C9 0.0818(19) 0.0568(16) 0.113(2) 0.0313(14) 0.0138(17) 0.0103(14)
C10 0.0329(11) 0.158(3) 0.0316(11) 0.0265(14) -0.0038(10) -0.0008(14)
C11 0.0464(12) 0.0789(17) 0.115(2) -0.0235(14) 0.0263(13) 0.0147(11)
C12 0.106(2) 0.0935(19) 0.0651(15) -0.0206(14) 0.0277(14) 0.0226(16)
C13 0.120(2) 0.125(3) 0.0842(17) -0.0189(17) 0.0534(15) 0.019(2)
C14 0.104(2) 0.203(4) 0.084(2) 0.032(2) 0.0422(16) -0.023(2)
C15 0.086(2) 0.175(3) 0.114(3) 0.014(2) 0.0441(18) -0.025(2)
C16 0.0664(18) 0.106(2) 0.116(2) -0.0381(18) 0.0100(18) -0.0086(16)
C17 0.130(3) 0.077(2) 0.083(2) 0.0046(16) 0.019(2) -0.0134(19)
C18 0.0857(18) 0.161(3) 0.105(2) 0.025(2) 0.0500(15) 0.022(2)
C19 0.0803(12) 0.0976(19) 0.0786(13) 0.0333(12) 0.0567(9) 0.0353(12)
C22 0.0681(14) 0.126(2) 0.0307(11) 0.0183(12) 0.0039(11) -0.0365(14)
C21 0.0715(15) 0.0514(13) 0.0650(13) 0.0326(10) 0.0181(11) -0.0045(11)
C23 0.091(2) 0.098(2) 0.092(2) -0.0219(18) 0.0133(19) -0.0284(17)
C24 0.0459(13) 0.099(2) 0.109(2) 0.0201(17) 0.0221(14) -0.0096(13)
C25 0.151(4) 0.114(2) 0.095(2) 0.0690(15) 0.029(2) 0.014(2)
C26 0.0609(15) 0.0775(18) 0.0584(16) 0.0081(13) 0.0025(13) 0.0051(13)
C27 0.0124(8) 0.1008(19) 0.0827(16) -0.0129(14) 0.0189(9) -0.0066(10)
C28 0.0631(12) 0.0878(16) 0.1226(17) -0.0628(13) 0.0582(11) -0.0303(12)
C29 0.0655(12) 0.204(3) 0.0639(12) -0.0628(15) 0.0519(9) -0.0437(17)
C30 0.0800(13) 0.0792(17) 0.0971(16) -0.0054(13) 0.0574(11) -0.0283(12)
C31 0.0650(15) 0.0611(15) 0.0277(10) -0.0107(9) -0.0059(11) 0.0020(12)
C32 0.0551(15) 0.0548(15) 0.162(3) 0.0495(16) -0.0034(18) 0.0184(12)
C33 0.0516(18) 0.273(3) 0.152(2) 0.1689(18) -0.0101(18) 0.010(2)
C34 0.0580(18) 0.275(5) 0.0752(19) 0.067(2) 0.0174(15) -0.007(2)
C35 0.086(2) 0.125(3) 0.097(2) -0.0246(19) 0.0331(17) 0.0256(19)
C36 0.0710(18) 0.112(2) 0.0562(16) -0.0270(15) 0.0005(15) 0.0001(17)
C37 0.0684(14) 0.090(2) 0.113(2) -0.0136(16) 0.0472(13) -0.0278(13)
C38 0.0496(13) 0.1006(17) 0.0994(18) 0.0629(13) 0.0146(13) 0.0324(12)
C39 0.0769(16) 0.104(2) 0.0574(15) 0.0280(13) 0.0197(13) 0.0379(14)
C42 0.0730(15) 0.0483(12) 0.0899(16) -0.0463(10) 0.0327(12) -0.0214(11)
C41 0.0476(14) 0.0693(17) 0.0620(16) 0.0058(13) -0.0185(13) -0.0007(12)
C43 0.0329(10) 0.0995(19) 0.0659(13) -0.0370(12) 0.0264(9) -0.0124(11)
C44 0.094(2) 0.072(2) 0.202(4) 0.028(2) 0.051(2) 0.0375(16)
C45 0.0573(13) 0.129(3) 0.0973(19) -0.0352(18) 0.0418(12) 0.0035(16)
C46 0.0422(11) 0.0875(18) 0.0761(15) 0.0215(13) 0.0318(10) 0.0001(12)
C47 0.094(2) 0.133(3) 0.0560(15) -0.0117(17) 0.0383(13) -0.012(2)
C48 0.0737(17) 0.183(4) 0.079(2) 0.004(2) 0.0397(14) -0.034(2)
C49 0.0577(13) 0.098(2) 0.136(2) 0.0372(17) 0.0586(12) -0.0019(14)
C50 0.0759(16) 0.0462(14) 0.0632(15) -0.0027(11) 0.0205(13) 0.0035(12)
C51 0.0648(13) 0.0798(19) 0.1024(18) -0.0171(14) 0.0529(12) -0.0179(13)
C52 0.0664(16) 0.190(3) 0.0711(16) 0.0476(19) 0.0353(12) 0.027(2)
C53 0.0580(14) 0.082(2) 0.185(3) 0.003(2) 0.0601(16) -0.0099(13)
C54 0.074(2) 0.258(5) 0.076(2) -0.053(3) 0.0369(16) -0.024(3)
C55 0.076(2) 0.204(3) 0.0683(18) 0.0746(18) 0.0050(17) 0.025(2)
C56 0.0821(17) 0.0518(15) 0.0806(17) 0.0095(12) 0.0390(13) -0.0036(12)
C57 0.0308(10) 0.191(3) 0.0256(11) 0.0151(15) 0.0080(9) 0.0234(16)
C58 0.0717(15) 0.0166(13) 0.212(3) -0.0153(14) 0.0621(18) -0.0052(10)
C59 0.121(3) 0.0187(16) 0.223(4) -0.005(2) 0.012(3) -0.0108(15)
B6 0.0629(17) 0.0576(18) 0.077(2) -0.0055(15) -0.0049(16) -0.0112(14)
B11 0.153(3) 0.135(3) 0.0474(16) 0.0272(18) 0.0255(19) -0.042(3)
B7 0.0540(13) 0.099(2) 0.0585(14) -0.0054(15) 0.0312(10) -0.0095(14)
B3 0.0674(15) 0.0859(19) 0.0358(12) 0.0036(13) 0.0146(11) -0.0223(14)
B5 0.080(2) 0.065(2) 0.112(3) -0.0331(17) -0.002(2) -0.0096(16)
B10 0.164(4) 0.067(2) 0.0369(16) -0.0033(14) -0.013(2) -0.023(2)
B12 0.093(2) 0.088(2) 0.094(2) 0.0237(18) 0.0301(18) -0.0174(19)
B8 0.0575(15) 0.0383(14) 0.090(2) -0.0049(13) 0.0096(15) -0.0118(12)
B4 0.096(2) 0.0607(18) 0.0754(19) -0.0185(14) 0.0290(16) -0.0284(15)
B9 0.110(2) 0.0569(19) 0.0656(17) 0.0058(13) 0.0329(15) -0.0159(15)
B26 0.076(2) 0.0586(17) 0.0448(15) 0.0123(13) -0.0103(15) 0.0112(15)
B31 0.124(2) 0.0764(19) 0.0623(16) 0.0407(13) 0.0406(16) 0.0466(17)
B27 0.116(3) 0.0533(18) 0.097(2) -0.0288(15) 0.0492(18) -0.0020(17)
B23 0.0520(14) 0.0350(14) 0.0751(19) 0.0065(13) 0.0025(14) 0.0101(11)
B25 0.068(2) 0.0876(19) 0.0712(18) -0.0535(13) -0.0219(16) -0.0028(16)
B30 0.111(3) 0.098(2) 0.0649(18) -0.0482(15) 0.0125(19) 0.000(2)
B32 0.113(3) 0.060(2) 0.103(2) -0.0097(18) 0.0485(19) 0.0109(19)
B28 0.089(2) 0.070(2) 0.094(2) -0.0276(16) 0.0236(18) 0.0169(17)
B24 0.069(2) 0.082(2) 0.093(3) 0.0010(19) -0.012(2) -0.0291(16)
B29 0.082(2) 0.071(2) 0.099(3) -0.0142(19) -0.006(2) -0.0182(17)
B46 0.153(4) 0.100(3) 0.0368(17) 0.0161(17) 0.015(2) 0.022(3)
B51 0.109(2) 0.0597(18) 0.0720(18) 0.0131(14) 0.0515(14) 0.0297(15)
B47 0.0733(19) 0.0506(19) 0.106(3) -0.0053(17) 0.0369(18) -0.0112(15)
B43 0.0538(16) 0.077(2) 0.091(2) -0.0303(16) 0.0131(16) 0.0086(15)
B45 0.123(3) 0.097(3) 0.0495(18) 0.0343(16) -0.021(2) 0.021(2)
B50 0.156(4) 0.107(3) 0.115(3) -0.048(2) 0.053(3) -0.044(3)
B52 0.237(5) 0.084(3) 0.0436(16) -0.0003(16) 0.063(2) 0.017(3)
B48 0.102(3) 0.101(3) 0.075(2) -0.010(2) 0.0354(19) -0.021(2)
B44 0.112(3) 0.0385(18) 0.075(2) 0.0071(14) 0.010(2) 0.0026(17)
B49 0.198(6) 0.102(3) 0.109(3) 0.046(2) 0.030(4) -0.003(4)

loop_
_atom_type_symbol
_atom_type_description
_atom_type_scat_dispersion_real
_atom_type_scat_dispersion_imag
_atom_type_scat_source
C C 0.0033 0.0016 'International Tables Vol C Tables 4.2.6.8 and 6.1.1.4'
H H 0.0000 0.0000 'International Tables Vol C Tables 4.2.6.8 and 6.1.1.4'
B B 0.0013 0.0007 'International Tables Vol C Tables 4.2.6.8 and 6.1.1.4'
N N 0.0061 0.0033 'International Tables Vol C Tables 4.2.6.8 and 6.1.1.4'
Ti Ti 0.2776 0.4457 'International Tables Vol C Tables 4.2.6.8 and 6.1.1.4'

loop_
_geom_angle_atom_site_label_1
_geom_angle_atom_site_label_2
_geom_angle_atom_site_label_3
_geom_angle
N1 Ti1 C17 103.55(11)
N1 Ti1 C2 99.21(9)
C17 Ti1 C2 112.85(11)
N1 Ti1 C9 112.21(11)
C17 Ti1 C9 89.66(12)
C2 Ti1 C9 135.88(10)
N1 Ti1 C10 144.63(11)
C17 Ti1 C10 93.70(11)
C2 Ti1 C10 102.15(10)
C9 Ti1 C10 36.30(11)
N1 Ti1 C6 127.53(9)
C17 Ti1 C6 127.02(11)
C2 Ti1 C6 75.41(9)
C9 Ti1 C6 61.05(10)
C10 Ti1 C6 36.51(8)
N1 Ti1 C8 85.76(11)
C17 Ti1 C8 117.08(12)
C2 Ti1 C8 126.99(9)
C9 Ti1 C8 33.85(10)
C10 Ti1 C8 58.88(11)
C6 Ti1 C8 61.17(11)
N1 Ti1 C7 92.69(10)
C17 Ti1 C7 149.07(12)
C2 Ti1 C7 89.76(8)
C9 Ti1 C7 59.66(10)
C10 Ti1 C7 59.78(9)
C6 Ti1 C7 36.42(8)
C8 Ti1 C7 37.24(9)
N2 Ti2 C37 107.59(11)
N2 Ti2 C22 103.93(9)
C37 Ti2 C22 105.85(11)
N2 Ti2 C28 92.05(11)
C37 Ti2 C28 113.72(11)
C22 Ti2 C28 130.15(11)
N2 Ti2 C27 94.39(10)
C37 Ti2 C27 146.34(11)
C22 Ti2 C27 92.69(10)
C28 Ti2 C27 38.48(9)
N2 Ti2 C30 148.74(10)
C37 Ti2 C30 95.15(11)
C22 Ti2 C30 89.63(10)
C28 Ti2 C30 58.61(11)
C27 Ti2 C30 56.41(9)
N2 Ti2 C29 120.02(12)
C37 Ti2 C29 87.71(11)
C22 Ti2 C29 127.55(12)
C28 Ti2 C29 32.75(10)
C27 Ti2 C29 58.96(9)
C30 Ti2 C29 38.13(12)
N2 Ti2 C26 124.00(9)
C37 Ti2 C26 127.51(11)
C22 Ti2 C26 72.56(11)
C28 Ti2 C26 59.68(10)
C27 Ti2 C26 33.02(9)
C30 Ti2 C26 33.92(9)
C29 Ti2 C26 60.00(11)
N2 Ti2 C39 28.91(9)
C37 Ti2 C39 82.38(11)
C22 Ti2 C39 98.12(10)
C28 Ti2 C39 115.64(10)
C27 Ti2 C39 123.19(9)
C30 Ti2 C39 172.24(10)
C29 Ti2 C39 134.18(11)
C26 Ti2 C39 149.92(8)
N3 Ti3 C57 111.51(11)
N3 Ti3 C42 102.89(9)
C57 Ti3 C42 107.28(11)
N3 Ti3 C50 90.50(10)
C57 Ti3 C50 140.29(10)
C42 Ti3 C50 98.83(10)
N3 Ti3 C46 124.83(9)
C57 Ti3 C46 120.95(10)
C42 Ti3 C46 77.78(10)
C50 Ti3 C46 37.15(9)
N3 Ti3 C48 118.66(12)
C57 Ti3 C48 83.82(10)
C42 Ti3 C48 129.62(13)
C50 Ti3 C48 56.48(10)
C46 Ti3 C48 55.92(11)
N3 Ti3 C49 89.35(11)
C57 Ti3 C49 114.22(10)
C42 Ti3 C49 128.44(11)
C50 Ti3 C49 30.28(9)
C46 Ti3 C49 55.31(10)
C48 Ti3 C49 35.59(11)
N3 Ti3 C47 143.96(12)
C57 Ti3 C47 88.49(10)
C42 Ti3 C47 98.90(11)
C50 Ti3 C47 57.77(10)
C46 Ti3 C47 34.73(9)
C48 Ti3 C47 31.07(13)
C49 Ti3 C47 54.69(12)
C18 N1 C19 112.5(2)
C18 N1 Ti1 138.5(2)
C19 N1 Ti1 108.98(15)
C39 N2 C38 106.1(2)
C39 N2 Ti2 111.55(16)
C38 N2 Ti2 142.33(19)
C58 N3 C59 115.6(3)
C58 N3 Ti3 106.91(16)
C59 N3 Ti3 136.9(2)
C1 C2 B11 109.1(2)
C1 C2 B3 57.31(15)
B11 C2 B3 116.7(2)
C1 C2 B6 57.62(15)
B11 C2 B6 61.7(2)
B3 C2 B6 107.31(17)
C1 C2 B7 107.62(17)
B11 C2 B7 67.5(2)
B3 C2 B7 62.29(16)
B6 C2 B7 113.60(18)
C1 C2 Ti1 116.83(15)
B11 C2 Ti1 125.56(19)
B3 C2 Ti1 112.10(13)
B6 C2 Ti1 123.41(15)
B7 C2 Ti1 120.08(13)
C3 C1 C2 117.90(19)
C3 C1 B3 112.9(2)
C2 C1 B3 65.42(16)
C3 C1 B6 118.0(2)
C2 C1 B6 66.08(16)
B3 C1 B6 121.2(2)
C3 C1 B5 119.5(2)
C2 C1 B5 114.2(2)
B3 C1 B5 115.1(2)
B6 C1 B5 60.49(18)
C3 C1 B4 118.3(2)
C2 C1 B4 111.6(2)
B3 C1 B4 58.93(18)
B6 C1 B4 114.2(2)
B5 C1 B4 63.93(18)
C6 C3 C1 107.9(2)
C6 C3 C5 103.0(2)
C1 C3 C5 116.0(2)
C6 C3 C4 107.1(2)
C1 C3 C4 118.2(2)
C5 C3 C4 103.3(3)
C10 C6 C7 107.0(2)
C10 C6 C3 136.6(2)
C7 C6 C3 116.25(19)
C10 C6 Ti1 69.99(15)
C7 C6 Ti1 76.78(15)
C3 C6 Ti1 121.8(2)
C6 C7 C8 103.0(2)
C6 C7 Ti1 66.80(14)
C8 C7 Ti1 67.60(15)
C9 C8 C7 109.3(3)
C9 C8 Ti1 69.6(2)
C7 C8 Ti1 75.16(17)
C8 C9 C10 110.9(3)
C8 C9 Ti1 76.6(2)
C10 C9 Ti1 72.18(17)
C9 C10 C6 109.4(2)
C9 C10 Ti1 71.52(19)
C6 C10 Ti1 73.50(15)
C12 C11 C16 111.0(3)
C12 C11 C17 133.2(3)
C16 C11 C17 115.7(3)
C13 C12 C11 125.5(3)
C12 C13 C14 124.0(4)
C13 C14 C15 124.2(4)
C14 C15 C16 116.5(4)
C15 C16 C11 118.4(3)
C11 C17 Ti1 128.2(2)
B23 C22 B27 61.6(2)
B23 C22 B26 111.8(2)
B27 C22 B26 108.0(2)
B23 C22 C21 62.18(16)
B27 C22 C21 109.2(2)
B26 C22 C21 60.42(16)
B23 C22 B31 109.1(2)
B27 C22 B31 58.04(19)
B26 C22 B31 60.44(19)
C21 C22 B31 107.92(19)
B23 C22 Ti2 124.69(17)
B27 C22 Ti2 125.02(18)
B26 C22 Ti2 114.89(18)
C21 C22 Ti2 121.06(18)
B31 C22 Ti2 118.73(17)
C23 C21 B25 124.3(3)
C23 C21 B24 120.5(3)
B25 C21 B24 65.1(2)
C23 C21 C22 113.2(2)
B25 C21 C22 112.5(2)
B24 C21 C22 113.0(2)
C23 C21 B23 119.5(2)
B25 C21 B23 111.8(2)
B24 C21 B23 64.02(18)
C22 C21 B23 55.89(15)
C23 C21 B26 116.1(2)
B25 C21 B26 65.32(19)
B24 C21 B26 118.8(3)
C22 C21 B26 59.41(16)
B23 C21 B26 105.8(2)
C26 C23 C24 111.1(3)
C26 C23 C21 107.4(3)
C24 C23 C21 110.9(3)
C26 C23 C25 107.3(3)
C24 C23 C25 107.3(3)
C21 C23 C25 112.8(3)
C27 C26 C30 107.9(2)
C27 C26 C23 132.0(2)
C30 C26 C23 120.0(3)
C27 C26 Ti2 69.67(16)
C30 C26 Ti2 71.64(17)
C23 C26 Ti2 125.5(2)
C26 C27 C28 108.7(2)
C26 C27 Ti2 77.31(16)
C28 C27 Ti2 67.70(13)
C29 C28 C27 110.8(3)
C29 C28 Ti2 80.36(19)
C27 C28 Ti2 73.82(15)
C28 C29 C30 103.5(2)
C28 C29 Ti2 66.89(18)
C30 C29 Ti2 70.32(16)
C26 C30 C29 108.7(2)
C26 C30 Ti2 74.44(18)
C29 C30 Ti2 71.55(15)
C32 C31 C36 129.3(2)
C32 C31 C37 117.5(2)
C36 C31 C37 112.8(2)
C31 C32 C33 110.3(3)
C34 C33 C32 124.4(3)
C35 C34 C33 112.4(3)
C34 C35 C36 133.4(4)
C31 C36 C35 109.6(3)
C31 C37 Ti2 125.48(19)
N2 C39 Ti2 39.53(11)
B47 C42 B51 60.7(2)
B47 C42 B46 112.7(2)
B51 C42 B46 62.5(2)
B47 C42 C41 109.13(19)
B51 C42 C41 109.97(19)
B46 C42 C41 61.83(19)
B47 C42 B43 59.71(19)
B51 C42 B43 109.2(2)
B46 C42 B43 112.6(2)
C41 C42 B43 60.98(15)
B47 C42 Ti3 126.10(18)
B51 C42 Ti3 125.16(16)
B46 C42 Ti3 114.8(2)
C41 C42 Ti3 114.74(18)
B43 C42 Ti3 119.39(17)
C43 C41 B44 132.9(3)
C43 C41 C42 114.4(2)
B44 C41 C42 106.4(2)
C43 C41 B46 114.2(2)
B44 C41 B46 107.0(2)
C42 C41 B46 57.63(19)
C43 C41 B43 121.0(2)
B44 C41 B43 61.68(19)
C42 C41 B43 60.42(16)
B46 C41 B43 108.7(3)
C43 C41 B45 126.3(2)
B44 C41 B45 58.16(19)
C42 C41 B45 105.8(2)
B46 C41 B45 61.08(19)
B43 C41 B45 109.2(3)
C44 C43 C46 110.4(2)
C44 C43 C45 107.2(2)
C46 C43 C45 116.7(2)
C44 C43 C41 105.2(2)
C46 C43 C41 112.9(2)
C45 C43 C41 103.6(2)
C47 C46 C50 102.6(2)
C47 C46 C43 127.0(3)
C50 C46 C43 130.4(2)
C47 C46 Ti3 75.04(18)
C50 C46 Ti3 67.74(16)
C43 C46 Ti3 120.12(19)
C48 C47 C46 110.0(3)
C48 C47 Ti3 73.2(2)
C46 C47 Ti3 70.23(17)
C47 C48 C49 107.1(3)
C47 C48 Ti3 75.7(2)
C49 C48 Ti3 72.93(19)
C50 C49 C48 109.3(3)
C50 C49 Ti3 68.0(2)
C48 C49 Ti3 71.48(19)
C49 C50 C46 109.7(2)
C49 C50 Ti3 81.8(2)
C46 C50 Ti3 75.12(16)
C52 C51 C56 116.8(3)
C52 C51 C57 110.4(3)
C56 C51 C57 132.7(3)
C51 C52 C53 126.1(4)
C52 C53 C54 120.5(4)
C53 C54 C55 117.3(3)
C56 C55 C54 104.3(3)
C55 C56 C51 134.3(3)
C51 C57 Ti3 133.5(2)
C1 B6 B5 61.69(19)
C1 B6 B11 102.4(2)
B5 B6 B11 111.9(3)
C1 B6 B10 104.7(2)
B5 B6 B10 61.3(2)
B11 B6 B10 61.4(2)
C1 B6 C2 56.30(15)
B5 B6 C2 107.3(2)
B11 B6 C2 55.04(16)
B10 B6 C2 102.2(2)
C2 B11 B6 63.2(2)
C2 B11 B10 106.8(3)
B6 B11 B10 59.5(2)
C2 B11 B12 102.7(3)
B6 B11 B12 102.9(3)
B10 B11 B12 54.6(2)
C2 B11 B7 61.45(17)
B6 B11 B7 110.2(3)
B10 B11 B7 101.4(3)
B12 B11 B7 54.92(19)
B8 B7 B12 58.7(2)
B8 B7 C2 101.2(2)
B12 B7 C2 99.89(19)
B8 B7 B3 58.69(19)
B12 B7 B3 103.5(2)
C2 B7 B3 56.40(15)
B8 B7 B11 104.9(2)
B12 B7 B11 61.59(19)
C2 B7 B11 51.09(17)
B3 B7 B11 98.6(2)
C1 B3 B4 63.90(18)
C1 B3 C2 57.26(15)
B4 B3 C2 109.06(19)
C1 B3 B8 104.49(19)
B4 B3 B8 57.0(2)
C2 B3 B8 103.75(19)
C1 B3 B7 106.8(2)
B4 B3 B7 106.5(2)
C2 B3 B7 61.30(16)
B8 B3 B7 57.05(18)
B6 B5 C1 57.81(18)
B6 B5 B10 61.3(2)
C1 B5 B10 102.0(2)
B6 B5 B4 107.6(2)
C1 B5 B4 58.61(18)
B10 B5 B4 103.7(3)
B6 B5 B9 106.3(3)
C1 B5 B9 105.0(2)
B10 B5 B9 54.0(2)
B4 B5 B9 62.2(2)
B9 B10 B12 57.3(2)
B9 B10 B5 66.3(2)
B12 B10 B5 109.4(3)
B9 B10 B6 113.3(3)
B12 B10 B6 111.6(2)
B5 B10 B6 57.4(2)
B9 B10 B11 113.3(3)
B12 B10 B11 66.0(2)
B5 B10 B11 106.9(3)
B6 B10 B11 59.1(2)
B9 B12 B10 59.8(2)
B9 B12 B8 63.5(2)
B10 B12 B8 107.5(3)
B9 B12 B7 115.4(3)
B10 B12 B7 112.6(3)
B8 B12 B7 59.50(19)
B9 B12 B11 109.8(3)
B10 B12 B11 59.4(2)
B8 B12 B11 106.9(3)
B7 B12 B11 63.49(19)
B4 B8 B12 110.9(2)
B4 B8 B7 113.6(2)
B12 B8 B7 61.76(19)
B4 B8 B9 68.4(2)
B12 B8 B9 55.1(2)
B7 B8 B9 110.0(2)
B4 B8 B3 58.01(19)
B12 B8 B3 109.9(2)
B7 B8 B3 64.25(18)
B9 B8 B3 112.4(2)
B8 B4 B3 65.0(2)
B8 B4 C1 105.4(2)
B3 B4 C1 57.16(17)
B8 B4 B5 108.4(3)
B3 B4 B5 107.9(2)
C1 B4 B5 57.46(17)
B8 B4 B9 58.8(2)
B3 B4 B9 110.3(3)
C1 B4 B9 102.5(2)
B5 B4 B9 60.0(2)
B12 B9 B10 63.0(2)
B12 B9 B8 61.4(2)
B10 B9 B8 108.3(2)
B12 B9 B5 108.6(3)
B10 B9 B5 59.7(2)
B8 B9 B5 101.5(2)
B12 B9 B4 103.3(2)
B10 B9 B4 104.5(3)
B8 B9 B4 52.79(19)
B5 B9 B4 57.73(19)
C22 B26 C21 60.16(15)
C22 B26 B31 61.82(18)
C21 B26 B31 108.8(2)
C22 B26 B30 111.9(3)
C21 B26 B30 104.5(2)
B31 B26 B30 64.5(2)
C22 B26 B25 103.6(2)
C21 B26 B25 53.54(16)
B31 B26 B25 108.9(3)
B30 B26 B25 59.5(2)
B27 B31 B26 105.2(3)
B27 B31 C22 57.3(2)
B26 B31 C22 57.74(18)
B27 B31 B32 60.7(2)
B26 B31 B32 110.1(3)
C22 B31 B32 106.6(2)
B27 B31 B30 108.7(2)
B26 B31 B30 58.1(2)
C22 B31 B30 103.8(3)
B32 B31 B30 64.0(2)
C22 B27 B31 64.6(2)
C22 B27 B23 57.9(2)
B31 B27 B23 111.5(3)
C22 B27 B32 114.2(3)
B31 B27 B32 63.1(2)
B23 B27 B32 111.1(3)
C22 B27 B28 111.3(3)
B31 B27 B28 111.6(2)
B23 B27 B28 63.8(2)
B32 B27 B28 58.8(2)
C22 B23 B27 60.5(2)
C22 B23 C21 61.93(16)
B27 B23 C21 108.2(2)
C22 B23 B24 111.2(2)
B27 B23 B24 115.1(3)
C21 B23 B24 55.93(17)
C22 B23 B28 112.9(2)
B27 B23 B28 63.1(2)
C21 B23 B28 107.7(2)
B24 B23 B28 65.2(2)
C21 B25 B29 111.0(3)
C21 B25 B24 59.26(19)
B29 B25 B24 63.6(2)
C21 B25 B30 111.1(3)
B29 B25 B30 65.3(2)
B24 B25 B30 116.6(3)
C21 B25 B26 61.14(17)
B29 B25 B26 112.2(3)
B24 B25 B26 110.8(2)
B30 B25 B26 59.7(2)
B25 B30 B26 60.9(2)
B25 B30 B29 55.9(2)
B26 B30 B29 105.6(3)
B25 B30 B31 104.6(2)
B26 B30 B31 57.5(2)
B29 B30 B31 106.3(2)
B25 B30 B32 105.1(2)
B26 B30 B32 102.9(2)
B29 B30 B32 63.4(2)
B31 B30 B32 55.8(2)
B27 B32 B28 63.8(2)
B27 B32 B31 56.25(19)
B28 B32 B31 110.2(3)
B27 B32 B30 102.5(3)
B28 B32 B30 105.9(3)
B31 B32 B30 60.2(2)
B27 B32 B29 103.0(3)
B28 B32 B29 57.7(2)
B31 B32 B29 104.2(3)
B30 B32 B29 56.5(2)
B32 B28 B29 67.5(2)
B32 B28 B27 57.4(2)
B29 B28 B27 105.4(2)
B32 B28 B23 101.2(2)
B29 B28 B23 99.6(3)
B27 B28 B23 53.15(19)
B32 B28 B24 109.4(3)
B29 B28 B24 56.7(2)
B27 B28 B24 99.0(3)
B23 B28 B24 55.20(19)
C21 B24 B25 55.67(18)
C21 B24 B23 60.05(18)
B25 B24 B23 101.9(2)
C21 B24 B29 103.0(3)
B25 B24 B29 57.4(2)
B23 B24 B29 104.0(3)
C21 B24 B28 106.4(2)
B25 B24 B28 102.4(3)
B23 B24 B28 59.57(19)
B29 B24 B28 57.9(2)
B25 B29 B24 59.0(2)
B25 B29 B28 109.6(3)
B24 B29 B28 65.5(2)
B25 B29 B30 58.8(2)
B24 B29 B30 107.7(3)
B28 B29 B30 106.4(2)
B25 B29 B32 104.6(3)
B24 B29 B32 106.5(2)
B28 B29 B32 54.8(2)
B30 B29 B32 60.0(2)
C42 B46 B50 103.2(3)
C42 B46 B51 58.4(2)
B50 B46 B51 53.8(3)
C42 B46 C41 60.54(16)
B50 B46 C41 109.1(3)
B51 B46 C41 105.8(3)
C42 B46 B45 109.0(3)
B50 B46 B45 61.4(3)
B51 B46 B45 103.9(3)
C41 B46 B45 62.33(19)
B50 B51 B52 59.9(3)
B50 B51 B47 114.3(3)
B52 B51 B47 65.4(2)
B50 B51 C42 111.2(3)
B52 B51 C42 109.1(2)
B47 B51 C42 57.23(19)
B50 B51 B46 62.6(3)
B52 B51 B46 108.4(3)
B47 B51 B46 107.0(3)
C42 B51 B46 59.12(19)
C42 B47 B48 110.2(3)
C42 B47 B51 62.1(2)
B48 B47 B51 111.8(3)
C42 B47 B43 65.5(2)
B48 B47 B43 56.3(2)
B51 B47 B43 114.8(3)
C42 B47 B52 105.2(3)
B48 B47 B52 65.0(2)
B51 B47 B52 55.5(2)
B43 B47 B52 108.4(3)
B48 B43 B47 59.2(2)
B48 B43 C42 103.8(3)
B47 B43 C42 54.83(18)
B48 B43 C41 109.2(3)
B47 B43 C41 103.2(2)
C42 B43 C41 58.61(16)
B48 B43 B44 62.8(2)
B47 B43 B44 104.7(3)
C42 B43 B44 102.0(2)
C41 B43 B44 57.65(18)
B49 B45 B44 54.1(3)
B49 B45 B50 62.8(3)
B44 B45 B50 104.6(3)
B49 B45 B46 103.1(3)
B44 B45 B46 102.3(2)
B50 B45 B46 56.1(2)
B49 B45 C41 98.0(3)
B44 B45 C41 56.86(17)
B50 B45 C41 100.5(3)
B46 B45 C41 56.59(17)
B51 B50 B52 60.5(3)
B51 B50 B46 63.6(3)
B52 B50 B46 109.6(3)
B51 B50 B45 112.4(3)
B52 B50 B45 104.9(3)
B46 B50 B45 62.5(3)
B51 B50 B49 102.6(3)
B52 B50 B49 55.9(3)
B46 B50 B49 101.9(3)
B45 B50 B49 54.8(3)
B50 B52 B51 59.5(3)
B50 B52 B49 70.2(4)
B51 B52 B49 112.6(4)
B50 B52 B47 108.7(4)
B51 B52 B47 59.1(2)
B49 B52 B47 104.7(3)
B50 B52 B48 117.4(4)
B51 B52 B48 104.9(3)
B49 B52 B48 62.0(3)
B47 B52 B48 53.46(19)
B43 B48 B47 64.5(3)
B43 B48 B44 65.6(2)
B47 B48 B44 110.3(3)
B43 B48 B49 108.1(4)
B47 B48 B49 104.5(3)
B44 B48 B49 52.7(3)
B43 B48 B52 112.0(3)
B47 B48 B52 61.5(2)
B44 B48 B52 98.3(3)
B49 B48 B52 53.8(3)
B49 B44 C41 109.3(3)
B49 B44 B45 60.8(3)
C41 B44 B45 64.98(19)
B49 B44 B48 64.0(3)
C41 B44 B48 102.5(2)
B45 B44 B48 112.7(3)
B49 B44 B43 106.0(3)
C41 B44 B43 60.67(17)
B45 B44 B43 113.9(2)
B48 B44 B43 51.6(2)
B44 B49 B52 115.8(3)
B44 B49 B45 65.1(3)
B52 B49 B45 110.0(4)
B44 B49 B48 63.3(3)
B52 B49 B48 64.3(3)
B45 B49 B48 115.4(3)
B44 B49 B50 112.5(4)
B52 B49 B50 53.9(3)
B45 B49 B50 62.4(3)
B48 B49 B50 106.7(3)

loop_
_geom_bond_atom_site_label_1
_geom_bond_atom_site_label_2
_geom_bond_distance
Ti1 N1 1.882(2)
Ti1 C17 2.090(3)
Ti1 C2 2.2001(19)
Ti1 C9 2.271(4)
Ti1 C10 2.280(3)
Ti1 C6 2.327(3)
Ti1 C8 2.357(3)
Ti1 C7 2.464(3)
Ti2 N2 1.855(2)
Ti2 C37 2.109(2)
Ti2 C22 2.174(3)
Ti2 C28 2.201(3)
Ti2 C27 2.285(2)
Ti2 C30 2.342(3)
Ti2 C29 2.359(3)
Ti2 C26 2.377(3)
Ti2 C39 2.711(3)
Ti3 N3 1.882(2)
Ti3 C57 2.118(2)
Ti3 C42 2.192(2)
Ti3 C50 2.285(3)
Ti3 C46 2.386(3)
Ti3 C48 2.420(4)
Ti3 C49 2.440(3)
Ti3 C47 2.450(3)
N1 C18 1.441(4)
N1 C19 1.489(4)
N2 C39 1.409(4)
N2 C38 1.447(3)
N3 C58 1.493(4)
N3 C59 1.524(4)
C2 C1 1.616(3)
C2 B11 1.630(4)
C2 B3 1.747(3)
C2 B6 1.775(3)
C2 B7 1.840(4)
C1 C3 1.546(4)
C1 B3 1.617(4)
C1 B6 1.640(4)
C1 B5 1.706(4)
C1 B4 1.728(4)
C3 C6 1.523(4)
C3 C5 1.568(4)
C3 C4 1.614(4)
C6 C10 1.444(3)
C6 C7 1.503(3)
C7 C8 1.543(4)
C8 C9 1.350(4)
C9 C10 1.418(4)
C11 C12 1.400(4)
C11 C16 1.496(5)
C11 C17 1.507(4)
C12 C13 1.251(4)
C13 C14 1.269(5)
C14 C15 1.302(6)
C15 C16 1.473(5)
C22 B23 1.606(4)
C22 B27 1.650(5)
C22 B26 1.698(4)
C22 C21 1.711(4)
C22 B31 1.770(4)
C21 C23 1.565(5)
C21 B25 1.576(4)
C21 B24 1.640(5)
C21 B23 1.715(4)
C21 B26 1.716(4)
C23 C26 1.509(4)
C23 C24 1.533(4)
C23 C25 1.581(5)
C26 C27 1.328(4)
C26 C30 1.377(3)
C27 C28 1.480(4)
C28 C29 1.294(4)
C29 C30 1.536(5)
C31 C32 1.351(4)
C31 C36 1.364(4)
C31 C37 1.615(4)
C32 C33 1.575(5)
C33 C34 1.354(6)
C34 C35 1.267(5)
C35 C36 1.460(4)
C42 B47 1.640(5)
C42 B51 1.723(4)
C42 B46 1.737(5)
C42 C41 1.791(4)
C42 B43 1.825(4)
C41 C43 1.543(4)
C41 B44 1.778(5)
C41 B46 1.813(5)
C41 B43 1.835(4)
C41 B45 1.924(4)
C43 C44 1.476(4)
C43 C46 1.501(4)
C43 C45 1.515(4)
C46 C47 1.445(4)
C46 C50 1.491(4)
C47 C48 1.304(5)
C48 C49 1.485(4)
C49 C50 1.243(4)
C51 C52 1.276(5)
C51 C56 1.367(4)
C51 C57 1.376(4)
C52 C53 1.316(5)
C53 C54 1.389(6)
C54 C55 1.705(6)
C55 C56 1.314(4)
B6 B5 1.687(5)
B6 B11 1.751(6)
B6 B10 1.756(6)
B11 B10 1.791(5)
B11 B12 1.901(6)
B11 B7 1.934(5)
B7 B8 1.730(4)
B7 B12 1.769(5)
B7 B3 1.857(5)
B3 B4 1.648(4)
B3 B8 1.761(5)
B5 B10 1.756(6)
B5 B4 1.818(5)
B5 B9 1.863(6)
B10 B9 1.646(5)
B10 B12 1.697(6)
B12 B9 1.603(6)
B12 B8 1.716(5)
B8 B4 1.630(5)
B8 B9 1.750(4)
B4 B9 1.903(5)
B26 B31 1.747(6)
B26 B30 1.759(5)
B26 B25 1.780(5)
B31 B27 1.662(5)
B31 B32 1.783(5)
B31 B30 1.870(5)
B27 B23 1.667(5)
B27 B32 1.743(5)
B27 B28 1.858(5)
B23 B24 1.780(4)
B23 B28 1.869(5)
B25 B29 1.700(6)
B25 B24 1.730(5)
B25 B30 1.756(6)
B30 B29 1.866(5)
B30 B32 1.937(6)
B32 B28 1.770(5)
B32 B29 2.001(6)
B28 B29 1.832(5)
B28 B24 1.968(6)
B24 B29 1.807(6)
B46 B50 1.780(7)
B46 B51 1.796(7)
B46 B45 1.901(6)
B51 B50 1.618(6)
B51 B52 1.635(6)
B51 B47 1.700(5)
B47 B48 1.648(5)
B47 B43 1.732(6)
B47 B52 1.803(5)
B43 B48 1.595(6)
B43 B44 1.853(5)
B45 B49 1.737(9)
B45 B44 1.804(5)
B45 B50 1.884(7)
B50 B52 1.625(8)
B50 B49 1.891(7)
B52 B49 1.664(8)
B52 B48 1.858(5)
B48 B44 1.810(7)
B48 B49 1.821(7)
B44 B49 1.611(7)
